data_2236685
loop_
_publ_author_name
'Sato, Mineo'
'Ishigaki, Tadashi'
'Uematsu, Kazuyoshi'
'Toda, Kenji'
'Okawa, Hirokazu'

_publ_section_title
;
 Redetermination of the low-temperature polymorph of Li~2~MnSiO~4~ from
 single-crystal X-ray data
;
_journal_coeditor_code WM2658
_journal_issue 9
_journal_name_full 'Acta Crystallographica Section E'
_journal_page_first i68
_journal_page_last i69
_journal_paper_doi 10.1107/S1600536812035040
_journal_volume 68
_journal_year 2012
_chemical_formula_iupac 'Li2 Mn1 Si1 O4'
_chemical_formula_moiety 'Li2 Mn1 Si1 O4'
_chemical_formula_sum 'Li2 Mn O4 Si'
_chemical_formula_weight 160.91
_chemical_name_systematic
;
dilithium manganese(II) silicate
;
_space_group_IT_number 31
_symmetry_cell_setting orthorhombic
_symmetry_space_group_name_Hall 'P 2ac -2'
_symmetry_space_group_name_H-M 'P m n 21'
_atom_sites_solution_primary direct
_atom_sites_solution_secondary difmap
_audit_conform_dict_name cif_core.dic
_audit_conform_dict_version 2.4
_audit_creation_method 'WinGX routine CIF_UPDATE'
_cell_angle_alpha 90
_cell_angle_beta 90
_cell_angle_gamma 90
_cell_formula_units_Z 2
_cell_length_a 6.3133(16)
_cell_length_b 5.3677(14)
_cell_length_c 4.9685(12)
_cell_measurement_reflns_used 1684
_cell_measurement_temperature 295
_cell_measurement_theta_max 27.5
_cell_measurement_theta_min 3.2
_cell_volume 168.37(7)
_computing_cell_refinement 'CrystalClear (Rigaku, 2010)'
_computing_data_collection 'CrystalClear (Rigaku, 2010)'
_computing_data_reduction 'CrystalClear (Rigaku, 2010)'
_computing_molecular_graphics '<i>VESTA</i> (Momma & Izumi, 2011)'
_computing_publication_material 'WinGX (Farrugia, 1999)'
_computing_structure_refinement 'SHELXL97 (Sheldrick, 2008)'
_computing_structure_solution 'SIR97 (Altomare <i>et al.</i>, 1999)'
_diffrn_ambient_temperature 295
_diffrn_detector_area_resol_mean 13.6612
_diffrn_measured_fraction_theta_full 1
_diffrn_measured_fraction_theta_max 1
_diffrn_measurement_device
;
XtaLABmini: Fixed Chi 2 circle
;
_diffrn_measurement_device_type
;
Rigaku Mercury375R
;
_diffrn_measurement_method 'profile data from \w-scans'
_diffrn_radiation_monochromator graphite
_diffrn_radiation_type MoK\a
_diffrn_radiation_wavelength 0.71069
_diffrn_reflns_av_R_equivalents 0.0194
_diffrn_reflns_limit_h_max 8
_diffrn_reflns_limit_h_min -8
_diffrn_reflns_limit_k_max 6
_diffrn_reflns_limit_k_min -6
_diffrn_reflns_limit_l_max 6
_diffrn_reflns_limit_l_min -6
_diffrn_reflns_number 1636
_diffrn_reflns_theta_full 27.43
_diffrn_reflns_theta_max 27.43
_diffrn_reflns_theta_min 3.8
_exptl_absorpt_coefficient_mu 4.114
_exptl_absorpt_correction_T_max 0.477
_exptl_absorpt_correction_T_min 0.377
_exptl_absorpt_correction_type multi-scan
_exptl_absorpt_process_details '(<i>REQAB</i>; Rigaku, 1998)'
_exptl_crystal_colour 'light green'
_exptl_crystal_density_diffrn 3.174
_exptl_crystal_density_method 'not measured'
_exptl_crystal_description Prism
_exptl_crystal_F_000 154
_exptl_crystal_size_max 0.26
_exptl_crystal_size_mid 0.19
_exptl_crystal_size_min 0.18
_refine_diff_density_max 0.249
_refine_diff_density_min -0.617
_refine_ls_abs_structure_details 'Flack (1983), 189 Friedel pairs'
_refine_ls_abs_structure_Flack 0.171(15)
_refine_ls_extinction_coef 0.392(13)
_refine_ls_extinction_expression Fc^*^=kFc[1+0.001xFc^2^\l^3^/sin(2\q)]^-1/4^
_refine_ls_extinction_method 'SHELXL97 (Sheldrick, 2008)'
_refine_ls_goodness_of_fit_ref 1.137
_refine_ls_matrix_type full
_refine_ls_number_constraints 0
_refine_ls_number_parameters 45
_refine_ls_number_reflns 423
_refine_ls_number_restraints 1
_refine_ls_restrained_S_all 1.135
_refine_ls_R_factor_all 0.0146
_refine_ls_R_factor_gt 0.0145
_refine_ls_shift/su_max 0
_refine_ls_shift/su_mean 0
_refine_ls_structure_factor_coef Fsqd
_refine_ls_weighting_details 'calc w=1/[\s^2^(Fo^2^)+(0.0217P)^2^+0.0000P] where P=(Fo^2^+2Fc^2^)/3'
_refine_ls_weighting_scheme calc
_refine_ls_wR_factor_gt 0.0366
_refine_ls_wR_factor_ref 0.0366
_reflns_number_gt 419
_reflns_number_total 423
_reflns_threshold_expression I>2\s(I)
_cod_data_source_file wm2658.cif
_cod_data_source_block I
_cod_database_code 2236685
_cod_database_fobs_code 2236685

loop_
_symmetry_equiv_pos_as_xyz
'x, y, z'
'-x+1/2, -y, z+1/2'
'-x, y, z'
'x+1/2, -y, z+1/2'

loop_
_atom_site_type_symbol
_atom_site_label
_atom_site_fract_x
_atom_site_fract_y
_atom_site_fract_z
_atom_site_U_iso_or_equiv
_atom_site_adp_type
_atom_site_calc_flag
_atom_site_refinement_flags
_atom_site_occupancy
Li Li1 0.7503(4) -0.1688(4) 0.995(5) 0.0090(7) Uani d . 1
Mn Mn1 0.5 0.33172(5) 0.9968 0.00733(15) Uani d S 1
Si Si1 1 0.32090(9) 0.9851(3) 0.00350(17) Uani d S 1
O O1 0.5 0.6868(3) 1.1569(5) 0.0071(5) Uani d S 1
O O2 0.5 0.3867(3) 0.5804(4) 0.0081(4) Uani d S 1
O O3 0.7887(2) 0.1799(2) 1.0979(4) 0.0075(3) Uani d . 1

loop_
_atom_site_aniso_label
_atom_site_aniso_U_11
_atom_site_aniso_U_22
_atom_site_aniso_U_33
_atom_site_aniso_U_12
_atom_site_aniso_U_13
_atom_site_aniso_U_23
Li1 0.0084(17) 0.0061(15) 0.0125(15) -0.0009(7) 0.0000(14) -0.002(2)
Mn1 0.0055(2) 0.0072(2) 0.0093(2) 0 0 0.0000(2)
Si1 0.0035(3) 0.0028(3) 0.0042(4) 0 0 -0.0003(3)
O1 0.0075(9) 0.0083(8) 0.0056(11) 0 0 -0.0004(6)
O2 0.0098(8) 0.0048(7) 0.0096(10) 0 0 0.0001(7)
O3 0.0068(5) 0.0067(6) 0.0089(7) -0.0009(4) 0.0008(7) 0.0000(5)

loop_
_atom_type_symbol
_atom_type_description
_atom_type_scat_dispersion_real
_atom_type_scat_dispersion_imag
_atom_type_scat_source
Li Li -0.0003 0.0001 'International Tables Vol C Tables 4.2.6.8 and 6.1.1.4'
O O 0.0106 0.006 'International Tables Vol C Tables 4.2.6.8 and 6.1.1.4'
Si Si 0.0817 0.0704 'International Tables Vol C Tables 4.2.6.8 and 6.1.1.4'
Mn Mn 0.3368 0.7283 'International Tables Vol C Tables 4.2.6.8 and 6.1.1.4'

loop_
_geom_angle_atom_site_label_1
_geom_angle_atom_site_label_2
_geom_angle_atom_site_label_3
_geom_angle_site_symmetry_1
_geom_angle_site_symmetry_3
_geom_angle
_geom_angle_publ_flag
O1 Li1 O3 1_545 . 112.0(7) y
O1 Li1 O3 1_545 2_654 107.5(5) y
O3 Li1 O3 . 2_654 107.7(7) y
O1 Li1 O2 1_545 2_655 108.6(6) y
O3 Li1 O2 . 2_655 113.9(5) y
O3 Li1 O2 2_654 2_655 106.8(6) y
O3 Mn1 O3 3_655 . 124.58(8) y
O3 Mn1 O1 3_655 . 105.74(5) y
O3 Mn1 O1 . . 105.74(5) n
O3 Mn1 O2 3_655 . 107.31(6) y
O3 Mn1 O2 . . 107.31(6) n
O1 Mn1 O2 . . 104.54(8) y
O1 Si1 O3 2_664 . 109.35(10) y
O1 Si1 O3 2_664 3_755 109.35(10) n
O3 Si1 O3 . 3_755 109.58(13) y
O1 Si1 O2 2_664 2_665 108.23(13) y
O3 Si1 O2 . 2_665 110.16(10) y
O3 Si1 O2 3_755 2_665 110.16(10) n

loop_
_geom_bond_atom_site_label_1
_geom_bond_atom_site_label_2
_geom_bond_site_symmetry_2
_geom_bond_distance
_geom_bond_publ_flag
Li1 O1 1_545 1.936(10) y
Li1 O3 . 1.956(6) y
Li1 O3 2_654 1.99(2) y
Li1 O2 2_655 2.009(6) y
Mn1 O3 3_655 2.0585(16) y
Mn1 O3 . 2.0585(15) n
Mn1 O1 . 2.065(2) y
Mn1 O2 . 2.090(2) y
Si1 O1 2_664 1.631(3) y
Si1 O3 . 1.6331(17) y
Si1 O3 3_755 1.6331(17) n
Si1 O2 2_665 1.639(2) y
